data_7159012
loop_
_publ_author_name
'Nagata, Makoto'
'Watanabe, Mizuki'
'Doi, Ryohei'
'Uemura, Mai'
'Ochiai, Nanase'
'Ichinose, Wataru'
'Fujiwara, Koichi'
'Sato, Yoshihiro'
'Kameda, Tomoshi'
'Takeuchi, Koh'
'Shuto, Satoshi'

_publ_section_title
;
 Helix-forming aliphatic homo-&#x3b4;-peptide foldamers based on the
 conformational restriction effects of cyclopropane.
;
_journal_issue 5
_journal_name_full 'Organic &amp; biomolecular chemistry'
_journal_page_first 970
_journal_page_last 980
_journal_paper_doi 10.1039/d2ob01715f
_journal_volume 21
_journal_year 2023
_chemical_formula_moiety 'C H Cl3, C54 H90 N6 O9'
_chemical_formula_sum 'C55 H91 Cl3 N6 O9'
_chemical_formula_weight 1086.68
_space_group_crystal_system monoclinic
_space_group_IT_number 4
_space_group_name_Hall 'P 2yb'
_space_group_name_H-M_alt 'P 1 21 1'
_atom_sites_solution_hydrogens geom
_audit_creation_date 2020-12-10
_audit_creation_method
;
Olex2 1.3
(compiled 2020.11.12 svn.r5f609507 for OlexSys, GUI svn.r6226)
;
_audit_update_record
;
2020-12-10 deposited with the CCDC.	2022-11-18 downloaded from the CCDC.
;
_cell_angle_alpha 90
_cell_angle_beta 117.487(8)
_cell_angle_gamma 90
_cell_formula_units_Z 2
_cell_length_a 9.84115(18)
_cell_length_b 34.7841(6)
_cell_length_c 10.17820(18)
_cell_measurement_reflns_used 24800
_cell_measurement_temperature 133
_cell_measurement_theta_max 68.23
_cell_measurement_theta_min 4.90
_cell_volume 3090.8(2)
_computing_molecular_graphics 'Olex2 1.3 (Dolomanov et al., 2009)'
_computing_publication_material 'Olex2 1.3 (Dolomanov et al., 2009)'
_computing_structure_refinement 'SHELXL 2018/3 (Sheldrick, 2015)'
_diffrn_ambient_temperature 133.15
_diffrn_measured_fraction_theta_full 0.999
_diffrn_measured_fraction_theta_max 0.999
_diffrn_measurement_device_type 'Rigaku R-AXIS RAPID'
_diffrn_measurement_method \w
_diffrn_radiation_type CuK\a
_diffrn_radiation_wavelength 1.54187
_diffrn_reflns_av_R_equivalents 0.0481
_diffrn_reflns_av_unetI/netI 0.0843
_diffrn_reflns_Laue_measured_fraction_full 0.999
_diffrn_reflns_Laue_measured_fraction_max 0.999
_diffrn_reflns_limit_h_max 11
_diffrn_reflns_limit_h_min -11
_diffrn_reflns_limit_k_max 41
_diffrn_reflns_limit_k_min -41
_diffrn_reflns_limit_l_max 12
_diffrn_reflns_limit_l_min -12
_diffrn_reflns_number 35992
_diffrn_reflns_point_group_measured_fraction_full 0.993
_diffrn_reflns_point_group_measured_fraction_max 0.992
_diffrn_reflns_theta_full 67.687
_diffrn_reflns_theta_max 68.245
_diffrn_reflns_theta_min 4.898
_exptl_absorpt_coefficient_mu 1.779
_exptl_absorpt_correction_T_max 0.824
_exptl_absorpt_correction_T_min 0.663
_exptl_absorpt_correction_type multi-scan
_exptl_absorpt_process_details 'ABSCOR (Rigaku, 1995)'
_exptl_crystal_colour colorless
_exptl_crystal_density_diffrn 1.168
_exptl_crystal_density_method 'not measured'
_exptl_crystal_description block
_exptl_crystal_F_000 1172
_exptl_crystal_size_max 0.144
_exptl_crystal_size_mid 0.109
_exptl_crystal_size_min 0.109
_refine_diff_density_max 0.319
_refine_diff_density_min -0.426
_refine_diff_density_rms 0.053
_refine_ls_abs_structure_details
;
 Flack x determined using 2759 quotients [(I+)-(I-)]/[(I+)+(I-)]
 (Parsons, Flack and Wagner, Acta Cryst. B69 (2013) 249-259).
;
_refine_ls_abs_structure_Flack 0.075(5)
_refine_ls_extinction_method none
_refine_ls_goodness_of_fit_ref 1.082
_refine_ls_hydrogen_treatment constr
_refine_ls_matrix_type full
_refine_ls_number_parameters 674
_refine_ls_number_reflns 11242
_refine_ls_number_restraints 1
_refine_ls_restrained_S_all 1.082
_refine_ls_R_factor_all 0.0941
_refine_ls_R_factor_gt 0.0677
_refine_ls_shift/su_max 0.000
_refine_ls_shift/su_mean 0.000
_refine_ls_structure_factor_coef Fsqd
_refine_ls_weighting_details 'w=1/[\s^2^(Fo^2^)+(0.0601P)^2^+0.4409P] where P=(Fo^2^+2Fc^2^)/3'
_refine_ls_weighting_scheme calc
_refine_ls_wR_factor_gt 0.1326
_refine_ls_wR_factor_ref 0.1437
_reflns_Friedel_coverage 0.951
_reflns_Friedel_fraction_full 0.987
_reflns_Friedel_fraction_max 0.984
_reflns_number_gt 8495
_reflns_number_total 11242
_reflns_threshold_expression 'I > 2\s(I)'
_cod_data_source_file d2ob01715f2.cif
_cod_data_source_block nachexamer
_cod_depositor_comments 'Adding full bibliography for 7159010--7159012.cif.'
_cod_database_code 7159012
_shelx_shelxl_version_number 2018/3
_shelx_space_group_comment
;
The symmetry employed for this shelxl refinement is uniquely defined
by the following loop, which should always be used as a source of
symmetry information in preference to the above space-group names.
They are only intended as comments.
;
_shelx_estimated_absorpt_t_max 0.830
_shelx_estimated_absorpt_t_min 0.784
_olex2_refinement_description
;
1. Fixed Uiso
 At 1.2 times of:
  All C(H) groups, All C(H,H) groups, All C(H,H,H) groups, All N(H) groups
2.a Ternary CH refined with riding coordinates:
 C1(H1A), C2(H2A), C3(H3A), C9(H9), C11(H11), C13(H13), C16(H16), C18(H18),
 C20(H20), C21(H21), C24(H24), C26(H26), C28(H28), C29(H29), C32(H32), C34(H34),
  C36(H36), C37(H37), C40(H40), C42(H42), C44(H44), C47(H47), C49(H49),
 C51(H51), C55(H55)
2.b Secondary CH2 refined with riding coordinates:
 C12(H12A,H12B), C19(H19A,H19B), C27(H27A,H27B), C35(H35A,H35B), C43(H43A,
 H43B), C50(H50A,H50B)
2.c Aromatic/amide H refined with riding coordinates:
 N1(H1), N2(H2), N3(H3), N4(H4), N5(H5), N6(H6)
2.d Idealised Me refined as rotating group:
 C4(H4A,H4B,H4C), C5(H5A,H5B,H5C), C6(H6A,H6B,H6C), C10(H10A,H10B,H10C),
 C14(H14A,H14B,H14C), C17(H17A,H17B,H17C), C22(H22A,H22B,H22C), C25(H25A,H25B,
 H25C), C30(H30A,H30B,H30C), C33(H33A,H33B,H33C), C38(H38A,H38B,H38C), C41(H41A,
 H41B,H41C), C45(H45A,H45B,H45C), C48(H48A,H48B,H48C), C52(H52A,H52B,H52C),
 C54(H54A,H54B,H54C)
;
_olex2_submission_special_instructions 'No special instructions were received'

loop_
_space_group_symop_operation_xyz
'x, y, z'
'-x, y+1/2, -z'

loop_
_atom_site_label
_atom_site_type_symbol
_atom_site_fract_x
_atom_site_fract_y
_atom_site_fract_z
_atom_site_U_iso_or_equiv
_atom_site_adp_type
_atom_site_occupancy
_atom_site_site_symmetry_order
_atom_site_calc_flag
_atom_site_refinement_flags_posn
_atom_site_refinement_flags_adp
_atom_site_refinement_flags_occupancy
_atom_site_disorder_assembly
_atom_site_disorder_group
Cl1 Cl 0.7784(2) 0.01401(5) 0.26524(19) 0.0469(5) Uani 1 1 d . . . . .
Cl2 Cl 0.9820(2) 0.07898(6) 0.3462(2) 0.0623(6) Uani 1 1 d . . . . .
Cl3 Cl 0.7227(2) 0.07581(5) 0.0565(2) 0.0590(5) Uani 1 1 d . . . . .
O1 O 0.4157(5) 0.04450(11) 0.3979(4) 0.0343(11) Uani 1 1 d . . . . .
O2 O 0.2500(4) 0.08551(10) 0.2198(4) 0.0288(10) Uani 1 1 d . . . . .
O3 O 0.6127(5) 0.12347(12) 0.2941(5) 0.0420(12) Uani 1 1 d . . . . .
O4 O 0.2054(5) 0.17558(11) 0.4454(5) 0.0342(11) Uani 1 1 d . . . . .
O5 O 0.5543(6) 0.25845(11) 0.3829(5) 0.0494(14) Uani 1 1 d . . . . .
O6 O 0.0681(5) 0.31492(11) 0.3606(5) 0.0364(11) Uani 1 1 d . . . . .
O7 O 0.5760(5) 0.39982(11) 0.4876(5) 0.0419(12) Uani 1 1 d . . . . .
O8 O 0.1306(5) 0.45245(12) 0.2363(5) 0.0444(13) Uani 1 1 d . . . . .
O9 O 0.2160(5) 0.51272(12) 0.2577(5) 0.0387(11) Uani 1 1 d . . . . .
N1 N 0.3337(6) 0.10028(13) 0.4550(5) 0.0289(12) Uani 1 1 d . . . . .
H1 H 0.259666 0.117452 0.420245 0.035 Uiso 1 1 calc R U . . .
N2 N 0.5114(6) 0.18124(13) 0.2903(5) 0.0267(12) Uani 1 1 d . . . . .
H2 H 0.515261 0.201859 0.342060 0.032 Uiso 1 1 calc R U . . .
N3 N 0.1926(5) 0.24039(13) 0.4584(5) 0.0262(12) Uani 1 1 d . . . . .
H3 H 0.159759 0.261761 0.407022 0.031 Uiso 1 1 calc R U . . .
N4 N 0.5223(5) 0.32253(13) 0.3732(5) 0.0275(12) Uani 1 1 d . . . . .
H4 H 0.530684 0.343697 0.423698 0.033 Uiso 1 1 calc R U . . .
N5 N 0.1126(6) 0.37881(14) 0.3789(5) 0.0287(12) Uani 1 1 d . . . . .
H5 H 0.120220 0.399761 0.334240 0.034 Uiso 1 1 calc R U . . .
N6 N 0.6036(5) 0.46433(13) 0.5111(5) 0.0273(12) Uani 1 1 d . . . . .
H6 H 0.592340 0.485102 0.554443 0.033 Uiso 1 1 calc R U . . .
C1 C 0.6820(7) 0.12907(18) 0.6031(7) 0.0322(15) Uani 1 1 d . . . . .
H1A H 0.695793 0.102082 0.577486 0.039 Uiso 1 1 calc R U . . .
C2 C 0.5460(7) 0.42964(17) 0.6869(7) 0.0307(15) Uani 1 1 d . . . . .
H2A H 0.511936 0.455735 0.700679 0.037 Uiso 1 1 calc R U . . .
C3 C 0.4023(7) 0.45896(17) 0.1591(6) 0.0275(14) Uani 1 1 d . . . . .
H3A H 0.412837 0.431638 0.193025 0.033 Uiso 1 1 calc R U . . .
C4 C 0.1386(8) 0.02429(17) 0.1029(7) 0.0417(18) Uani 1 1 d . . . . .
H4A H 0.203158 0.010095 0.193772 0.050 Uiso 1 1 calc R U . . .
H4B H 0.116182 0.008000 0.016737 0.050 Uiso 1 1 calc R U . . .
H4C H 0.042575 0.031584 0.103218 0.050 Uiso 1 1 calc R U . . .
C5 C 0.3693(7) 0.05153(19) 0.0888(7) 0.0427(18) Uani 1 1 d . . . . .
H5A H 0.429212 0.075215 0.106738 0.051 Uiso 1 1 calc R U . . .
H5B H 0.345654 0.041350 -0.009233 0.051 Uiso 1 1 calc R U . . .
H5C H 0.428604 0.032477 0.164679 0.051 Uiso 1 1 calc R U . . .
C6 C 0.1169(8) 0.08442(19) -0.0368(7) 0.0413(17) Uani 1 1 d . . . . .
H6A H 0.029549 0.093246 -0.023468 0.050 Uiso 1 1 calc R U . . .
H6B H 0.079921 0.069004 -0.127445 0.050 Uiso 1 1 calc R U . . .
H6C H 0.173644 0.106696 -0.044796 0.050 Uiso 1 1 calc R U . . .
C7 C 0.2218(7) 0.06008(16) 0.0952(7) 0.0295(15) Uani 1 1 d . . . . .
C8 C 0.3402(7) 0.07441(17) 0.3600(7) 0.0264(14) Uani 1 1 d . . . . .
C9 C 0.4420(7) 0.10158(17) 0.6124(7) 0.0326(15) Uani 1 1 d . . . . .
H9 H 0.500808 0.076922 0.640554 0.039 Uiso 1 1 calc R U . . .
C10 C 0.3550(8) 0.10584(19) 0.7031(7) 0.0393(17) Uani 1 1 d . . . . .
H10A H 0.287891 0.083562 0.685753 0.047 Uiso 1 1 calc R U . . .
H10B H 0.293208 0.129343 0.673199 0.047 Uiso 1 1 calc R U . . .
H10C H 0.428264 0.107334 0.808604 0.047 Uiso 1 1 calc R U . . .
C11 C 0.5523(7) 0.13422(17) 0.6379(7) 0.0327(15) Uani 1 1 d . . . . .
H11 H 0.503108 0.160164 0.612168 0.039 Uiso 1 1 calc R U . . .
C12 C 0.7129(8) 0.1344(2) 0.7607(8) 0.056(2) Uani 1 1 d . . . . .
H12A H 0.747890 0.111810 0.827168 0.067 Uiso 1 1 calc R U . . .
H12B H 0.756437 0.159326 0.808940 0.067 Uiso 1 1 calc R U . . .
C13 C 0.7226(7) 0.15908(17) 0.5224(7) 0.0304(15) Uani 1 1 d . . . . .
H13 H 0.704760 0.185046 0.553720 0.036 Uiso 1 1 calc R U . . .
C14 C 0.8873(8) 0.1563(2) 0.5517(8) 0.0459(19) Uani 1 1 d . . . . .
H14A H 0.907626 0.176054 0.494401 0.055 Uiso 1 1 calc R U . . .
H14B H 0.905880 0.130811 0.522122 0.055 Uiso 1 1 calc R U . . .
H14C H 0.955168 0.160197 0.657470 0.055 Uiso 1 1 calc R U . . .
C15 C 0.6114(7) 0.15327(17) 0.3571(7) 0.0272(14) Uani 1 1 d . . . . .
C16 C 0.3945(7) 0.17957(17) 0.1346(7) 0.0318(15) Uani 1 1 d . . . . .
H16 H 0.359299 0.152338 0.110024 0.038 Uiso 1 1 calc R U . . .
C17 C 0.4648(8) 0.1922(2) 0.0349(7) 0.0432(18) Uani 1 1 d . . . . .
H17A H 0.498638 0.218970 0.056590 0.052 Uiso 1 1 calc R U . . .
H17B H 0.387986 0.189878 -0.069137 0.052 Uiso 1 1 calc R U . . .
H17C H 0.552750 0.175740 0.053534 0.052 Uiso 1 1 calc R U . . .
C18 C 0.2596(7) 0.20386(17) 0.1153(7) 0.0290(15) Uani 1 1 d . . . . .
H18 H 0.284657 0.231243 0.147311 0.035 Uiso 1 1 calc R U . . .
C19 C 0.1058(7) 0.19764(19) -0.0128(7) 0.0336(16) Uani 1 1 d . . . . .
H19A H 0.094765 0.176611 -0.082624 0.040 Uiso 1 1 calc R U . . .
H19B H 0.041532 0.220541 -0.058731 0.040 Uiso 1 1 calc R U . . .
C20 C 0.1346(7) 0.18682(17) 0.1402(6) 0.0272(14) Uani 1 1 d . . . . .
H20 H 0.144241 0.158590 0.161249 0.033 Uiso 1 1 calc R U . . .
C21 C 0.0608(7) 0.20967(17) 0.2178(7) 0.0303(15) Uani 1 1 d . . . . .
H21 H 0.054903 0.237243 0.187828 0.036 Uiso 1 1 calc R U . . .
C22 C -0.1005(7) 0.1955(2) 0.1764(7) 0.0410(18) Uani 1 1 d . . . . .
H22A H -0.144123 0.211029 0.228164 0.049 Uiso 1 1 calc R U . . .
H22B H -0.096472 0.168525 0.205262 0.049 Uiso 1 1 calc R U . . .
H22C H -0.164685 0.198002 0.069227 0.049 Uiso 1 1 calc R U . . .
C23 C 0.1591(7) 0.20693(16) 0.3835(7) 0.0252(14) Uani 1 1 d . . . . .
C24 C 0.2792(7) 0.24356(16) 0.6183(6) 0.0265(14) Uani 1 1 d . . . . .
H24 H 0.328512 0.218149 0.658176 0.032 Uiso 1 1 calc R U . . .
C25 C 0.1737(7) 0.25301(19) 0.6861(7) 0.0388(17) Uani 1 1 d . . . . .
H25A H 0.234124 0.254845 0.793932 0.047 Uiso 1 1 calc R U . . .
H25B H 0.096814 0.232675 0.661170 0.047 Uiso 1 1 calc R U . . .
H25C H 0.122366 0.277598 0.646659 0.047 Uiso 1 1 calc R U . . .
C26 C 0.4041(7) 0.27326(17) 0.6597(7) 0.0296(15) Uani 1 1 d . . . . .
H26 H 0.367565 0.299962 0.624767 0.035 Uiso 1 1 calc R U . . .
C27 C 0.5459(8) 0.2707(2) 0.8072(7) 0.0441(18) Uani 1 1 d . . . . .
H27A H 0.590615 0.295002 0.860242 0.053 Uiso 1 1 calc R U . . .
H27B H 0.555236 0.248517 0.871785 0.053 Uiso 1 1 calc R U . . .
C28 C 0.5544(7) 0.26301(17) 0.6664(6) 0.0283(14) Uani 1 1 d . . . . .
H28 H 0.565660 0.235276 0.647467 0.034 Uiso 1 1 calc R U . . .
C29 C 0.6390(7) 0.29076(17) 0.6139(7) 0.0288(15) Uani 1 1 d . . . . .
H29 H 0.629174 0.317421 0.645339 0.035 Uiso 1 1 calc R U . . .
C30 C 0.8086(7) 0.28060(19) 0.6775(7) 0.0391(17) Uani 1 1 d . . . . .
H30A H 0.819026 0.255056 0.642587 0.047 Uiso 1 1 calc R U . . .
H30B H 0.855600 0.280576 0.785918 0.047 Uiso 1 1 calc R U . . .
H30C H 0.859878 0.299661 0.644810 0.047 Uiso 1 1 calc R U . . .
C31 C 0.5654(7) 0.28924(18) 0.4450(7) 0.0300(15) Uani 1 1 d . . . . .
C32 C 0.4618(7) 0.32483(17) 0.2133(7) 0.0310(15) Uani 1 1 d . . . . .
H32 H 0.443936 0.298049 0.173015 0.037 Uiso 1 1 calc R U . . .
C33 C 0.5785(8) 0.3438(2) 0.1754(8) 0.0481(19) Uani 1 1 d . . . . .
H33A H 0.593896 0.370543 0.209655 0.058 Uiso 1 1 calc R U . . .
H33B H 0.540861 0.343214 0.067964 0.058 Uiso 1 1 calc R U . . .
H33C H 0.675885 0.329896 0.224331 0.058 Uiso 1 1 calc R U . . .
C34 C 0.3101(7) 0.34583(17) 0.1443(7) 0.0287(14) Uani 1 1 d . . . . .
H34 H 0.315354 0.373910 0.167314 0.034 Uiso 1 1 calc R U . . .
C35 C 0.1917(7) 0.33447(18) -0.0087(7) 0.0356(16) Uani 1 1 d . . . . .
H35A H 0.215795 0.312697 -0.057023 0.043 Uiso 1 1 calc R U . . .
H35B H 0.129311 0.355137 -0.076605 0.043 Uiso 1 1 calc R U . . .
C36 C 0.1669(7) 0.32577(17) 0.1240(7) 0.0291(14) Uani 1 1 d . . . . .
H36 H 0.179769 0.298219 0.155498 0.035 Uiso 1 1 calc R U . . .
C37 C 0.0443(7) 0.34751(16) 0.1429(6) 0.0248(13) Uani 1 1 d . . . . .
H37 H 0.046016 0.375025 0.115157 0.030 Uiso 1 1 calc R U . . .
C38 C -0.1150(7) 0.33081(18) 0.0452(7) 0.0340(16) Uani 1 1 d . . . . .
H38A H -0.117524 0.303812 0.071540 0.041 Uiso 1 1 calc R U . . .
H38B H -0.137864 0.332564 -0.059037 0.041 Uiso 1 1 calc R U . . .
H38C H -0.191710 0.345376 0.060710 0.041 Uiso 1 1 calc R U . . .
C39 C 0.0763(6) 0.34554(17) 0.3040(7) 0.0264(14) Uani 1 1 d . . . . .
C40 C 0.1402(7) 0.38129(17) 0.5333(7) 0.0284(14) Uani 1 1 d . . . . .
H40 H 0.178777 0.355692 0.580600 0.034 Uiso 1 1 calc R U . . .
C41 C -0.0091(8) 0.3894(2) 0.5388(8) 0.0483(19) Uani 1 1 d . . . . .
H41A H -0.050689 0.414115 0.491192 0.058 Uiso 1 1 calc R U . . .
H41B H 0.010260 0.390272 0.642284 0.058 Uiso 1 1 calc R U . . .
H41C H -0.083010 0.368920 0.486656 0.058 Uiso 1 1 calc R U . . .
C42 C 0.2622(7) 0.41060(17) 0.6170(7) 0.0298(15) Uani 1 1 d . . . . .
H42 H 0.234435 0.437969 0.586278 0.036 Uiso 1 1 calc R U . . .
C43 C 0.3610(7) 0.4039(2) 0.7788(7) 0.0379(17) Uani 1 1 d . . . . .
H43A H 0.390892 0.426553 0.845242 0.045 Uiso 1 1 calc R U . . .
H43B H 0.344891 0.379978 0.822301 0.045 Uiso 1 1 calc R U . . .
C44 C 0.4265(7) 0.40045(17) 0.6731(6) 0.0273(14) Uani 1 1 d . . . . .
H44 H 0.446394 0.373563 0.651667 0.033 Uiso 1 1 calc R U . . .
C45 C 0.6992(8) 0.4201(2) 0.8216(8) 0.0484(19) Uani 1 1 d . . . . .
H45A H 0.735973 0.395132 0.806513 0.058 Uiso 1 1 calc R U . . .
H45B H 0.684905 0.419084 0.910618 0.058 Uiso 1 1 calc R U . . .
H45C H 0.774511 0.440019 0.833577 0.058 Uiso 1 1 calc R U . . .
C46 C 0.5731(7) 0.43025(18) 0.5510(7) 0.0313(15) Uani 1 1 d . . . . .
C47 C 0.6552(7) 0.46867(16) 0.3976(7) 0.0302(15) Uani 1 1 d . . . . .
H47 H 0.682878 0.442564 0.376402 0.036 Uiso 1 1 calc R U . . .
C48 C 0.7991(7) 0.49307(19) 0.4605(7) 0.0397(17) Uani 1 1 d . . . . .
H48A H 0.839364 0.494448 0.388756 0.048 Uiso 1 1 calc R U . . .
H48B H 0.876102 0.481500 0.552700 0.048 Uiso 1 1 calc R U . . .
H48C H 0.774743 0.519028 0.480721 0.048 Uiso 1 1 calc R U . . .
C49 C 0.5316(7) 0.48429(16) 0.2564(7) 0.0279(14) Uani 1 1 d . . . . .
H49 H 0.503779 0.511766 0.260264 0.033 Uiso 1 1 calc R U . . .
C50 C 0.5184(7) 0.47131(18) 0.1103(7) 0.0393(17) Uani 1 1 d . . . . .
H50A H 0.592340 0.451848 0.111384 0.047 Uiso 1 1 calc R U . . .
H50B H 0.486400 0.490521 0.029653 0.047 Uiso 1 1 calc R U . . .
C51 C 0.2386(7) 0.47340(16) 0.0804(7) 0.0295(15) Uani 1 1 d . . . . .
H51 H 0.239008 0.499458 0.039096 0.035 Uiso 1 1 calc R U . . .
C52 C 0.1353(7) 0.44771(17) -0.0454(7) 0.0333(16) Uani 1 1 d . . . . .
H52A H 0.126548 0.422622 -0.006184 0.040 Uiso 1 1 calc R U . . .
H52B H 0.178503 0.444343 -0.114244 0.040 Uiso 1 1 calc R U . . .
H52C H 0.033571 0.459470 -0.097712 0.040 Uiso 1 1 calc R U . . .
C53 C 0.1856(7) 0.47760(17) 0.1960(7) 0.0288(15) Uani 1 1 d . . . . .
C54 C 0.1914(9) 0.5183(2) 0.3859(8) 0.0484(19) Uani 1 1 d . . . . .
H54A H 0.290433 0.518845 0.475456 0.058 Uiso 1 1 calc R U . . .
H54B H 0.129487 0.497050 0.392837 0.058 Uiso 1 1 calc R U . . .
H54C H 0.137724 0.542633 0.376387 0.058 Uiso 1 1 calc R U . . .
C55 C 0.7945(8) 0.0637(2) 0.2444(7) 0.0470(19) Uani 1 1 d . . . . .
H55 H 0.730881 0.077247 0.283324 0.056 Uiso 1 1 calc R U . . .

loop_
_atom_site_aniso_label
_atom_site_aniso_U_11
_atom_site_aniso_U_22
_atom_site_aniso_U_33
_atom_site_aniso_U_23
_atom_site_aniso_U_13
_atom_site_aniso_U_12
Cl1 0.0539(12) 0.0407(9) 0.0460(11) 0.0045(8) 0.0231(10) 0.0054(9)
Cl2 0.0469(12) 0.0529(11) 0.0784(15) -0.0084(11) 0.0215(11) 0.0000(10)
Cl3 0.0713(14) 0.0574(12) 0.0510(12) 0.0161(10) 0.0307(11) 0.0177(11)
O1 0.041(3) 0.020(2) 0.039(3) 0.003(2) 0.016(2) 0.005(2)
O2 0.031(2) 0.019(2) 0.030(3) -0.0008(18) 0.009(2) 0.0026(18)
O3 0.040(3) 0.031(3) 0.041(3) -0.013(2) 0.007(2) 0.006(2)
O4 0.048(3) 0.020(2) 0.033(3) 0.0024(19) 0.017(2) 0.008(2)
O5 0.089(4) 0.017(2) 0.042(3) -0.009(2) 0.031(3) -0.002(2)
O6 0.055(3) 0.021(2) 0.034(3) 0.0046(19) 0.022(3) -0.001(2)
O7 0.058(3) 0.019(2) 0.063(3) -0.009(2) 0.040(3) -0.006(2)
O8 0.058(3) 0.030(3) 0.056(3) 0.003(2) 0.036(3) -0.008(2)
O9 0.051(3) 0.027(2) 0.043(3) -0.002(2) 0.027(2) -0.003(2)
N1 0.027(3) 0.025(3) 0.028(3) 0.000(2) 0.007(3) 0.001(2)
N2 0.028(3) 0.026(3) 0.025(3) -0.007(2) 0.011(3) -0.002(2)
N3 0.026(3) 0.021(3) 0.027(3) 0.002(2) 0.009(3) 0.003(2)
N4 0.032(3) 0.020(3) 0.028(3) -0.004(2) 0.012(3) -0.002(2)
N5 0.036(3) 0.022(3) 0.030(3) 0.003(2) 0.017(3) 0.001(2)
N6 0.027(3) 0.019(3) 0.032(3) -0.007(2) 0.011(3) -0.002(2)
C1 0.021(3) 0.033(4) 0.035(4) 0.007(3) 0.006(3) 0.008(3)
C2 0.031(4) 0.025(3) 0.034(4) -0.006(3) 0.013(3) -0.003(3)
C3 0.030(4) 0.021(3) 0.027(4) -0.001(3) 0.010(3) -0.004(3)
C4 0.042(4) 0.028(4) 0.042(4) -0.008(3) 0.009(4) -0.005(3)
C5 0.038(4) 0.041(4) 0.041(4) -0.016(3) 0.011(4) -0.002(3)
C6 0.042(4) 0.037(4) 0.037(4) -0.003(3) 0.011(4) 0.000(3)
C7 0.026(4) 0.023(3) 0.034(4) -0.010(3) 0.008(3) -0.004(3)
C8 0.021(3) 0.019(3) 0.036(4) 0.007(3) 0.011(3) -0.001(3)
C9 0.033(4) 0.028(3) 0.030(4) 0.007(3) 0.009(3) 0.003(3)
C10 0.039(4) 0.041(4) 0.035(4) 0.006(3) 0.015(4) -0.001(3)
C11 0.031(4) 0.028(3) 0.029(4) 0.006(3) 0.006(3) -0.001(3)
C12 0.045(5) 0.075(6) 0.026(4) 0.010(4) -0.001(4) -0.011(4)
C13 0.031(4) 0.028(3) 0.026(4) -0.004(3) 0.008(3) 0.000(3)
C14 0.036(5) 0.061(5) 0.031(4) -0.008(3) 0.006(4) -0.008(4)
C15 0.023(3) 0.027(3) 0.034(4) -0.002(3) 0.015(3) -0.003(3)
C16 0.037(4) 0.026(3) 0.027(4) -0.003(3) 0.011(3) 0.000(3)
C17 0.046(5) 0.057(5) 0.032(4) 0.003(3) 0.023(4) 0.006(4)
C18 0.034(4) 0.024(3) 0.028(4) 0.001(3) 0.013(3) 0.002(3)
C19 0.031(4) 0.038(4) 0.023(4) 0.002(3) 0.005(3) 0.007(3)
C20 0.028(4) 0.023(3) 0.027(4) -0.001(3) 0.009(3) -0.002(3)
C21 0.029(4) 0.028(3) 0.028(4) 0.000(3) 0.007(3) -0.001(3)
C22 0.022(4) 0.055(5) 0.037(4) -0.001(3) 0.006(3) -0.001(3)
C23 0.027(4) 0.020(3) 0.033(4) 0.006(3) 0.018(3) 0.003(3)
C24 0.026(4) 0.026(3) 0.021(4) 0.001(3) 0.005(3) -0.005(3)
C25 0.035(4) 0.039(4) 0.047(5) -0.006(3) 0.022(4) -0.004(3)
C26 0.027(4) 0.025(3) 0.038(4) -0.003(3) 0.016(3) 0.000(3)
C27 0.040(4) 0.060(5) 0.024(4) -0.003(3) 0.008(4) -0.018(4)
C28 0.030(4) 0.024(3) 0.028(4) -0.001(3) 0.012(3) -0.001(3)
C29 0.030(4) 0.022(3) 0.034(4) 0.001(3) 0.014(3) 0.001(3)
C30 0.032(4) 0.044(4) 0.042(4) -0.003(3) 0.017(4) -0.002(3)
C31 0.033(4) 0.028(3) 0.037(4) -0.002(3) 0.022(3) 0.000(3)
C32 0.034(4) 0.029(3) 0.033(4) -0.006(3) 0.017(3) -0.002(3)
C33 0.036(4) 0.067(5) 0.053(5) 0.012(4) 0.030(4) 0.010(4)
C34 0.031(4) 0.021(3) 0.033(4) -0.005(3) 0.015(3) -0.003(3)
C35 0.047(4) 0.031(4) 0.033(4) -0.001(3) 0.022(4) 0.000(3)
C36 0.034(4) 0.022(3) 0.033(4) 0.004(3) 0.017(3) 0.000(3)
C37 0.028(4) 0.019(3) 0.027(4) 0.001(3) 0.011(3) 0.000(3)
C38 0.032(4) 0.041(4) 0.028(4) 0.001(3) 0.012(3) 0.000(3)
C39 0.023(3) 0.026(3) 0.034(4) -0.001(3) 0.017(3) 0.004(3)
C40 0.028(4) 0.030(3) 0.027(4) 0.000(3) 0.012(3) -0.003(3)
C41 0.041(5) 0.060(5) 0.043(5) -0.012(4) 0.020(4) -0.004(4)
C42 0.033(4) 0.025(3) 0.028(4) -0.007(3) 0.011(3) -0.001(3)
C43 0.038(4) 0.045(4) 0.032(4) -0.004(3) 0.017(4) -0.004(3)
C44 0.031(4) 0.024(3) 0.024(4) -0.004(3) 0.009(3) -0.002(3)
C45 0.038(4) 0.045(4) 0.051(5) 0.003(4) 0.010(4) -0.009(3)
C46 0.018(3) 0.030(3) 0.039(4) -0.003(3) 0.007(3) -0.001(3)
C47 0.028(4) 0.021(3) 0.042(4) -0.006(3) 0.017(3) -0.003(3)
C48 0.034(4) 0.037(4) 0.042(5) -0.002(3) 0.013(4) -0.006(3)
C49 0.028(4) 0.021(3) 0.035(4) 0.000(3) 0.015(3) -0.004(3)
C50 0.038(4) 0.036(4) 0.046(5) 0.001(3) 0.021(4) 0.001(3)
C51 0.029(4) 0.020(3) 0.042(4) 0.006(3) 0.018(3) 0.002(3)
C52 0.027(4) 0.032(4) 0.041(4) -0.002(3) 0.015(3) -0.001(3)
C53 0.029(4) 0.028(3) 0.026(4) 0.008(3) 0.010(3) 0.003(3)
C54 0.062(5) 0.047(4) 0.048(5) -0.003(4) 0.035(4) 0.001(4)
C55 0.044(5) 0.062(5) 0.033(4) -0.004(4) 0.015(4) 0.005(4)

loop_
_atom_type_symbol
_atom_type_description
_atom_type_scat_dispersion_real
_atom_type_scat_dispersion_imag
_atom_type_scat_source
C C 0.0181 0.0091 'International Tables Vol C Tables 4.2.6.8 and 6.1.1.4'
H H 0.0000 0.0000 'International Tables Vol C Tables 4.2.6.8 and 6.1.1.4'
Cl Cl 0.3639 0.7018 'International Tables Vol C Tables 4.2.6.8 and 6.1.1.4'
N N 0.0311 0.0180 'International Tables Vol C Tables 4.2.6.8 and 6.1.1.4'
O O 0.0492 0.0322 'International Tables Vol C Tables 4.2.6.8 and 6.1.1.4'

loop_
_geom_angle_atom_site_label_1
_geom_angle_atom_site_label_2
_geom_angle_atom_site_label_3
_geom_angle
_geom_angle_site_symmetry_1
_geom_angle_site_symmetry_3
_geom_angle_publ_flag
C8 O2 C7 121.0(4) . . ?
C53 O9 C54 116.7(5) . . ?
C8 N1 H1 118.1 . . ?
C8 N1 C9 123.9(5) . . ?
C9 N1 H1 118.1 . . ?
C15 N2 H2 118.3 . . ?
C15 N2 C16 123.4(5) . . ?
C16 N2 H2 118.3 . . ?
C23 N3 H3 117.8 . . ?
C23 N3 C24 124.3(5) . . ?
C24 N3 H3 117.8 . . ?
C31 N4 H4 119.2 . . ?
C31 N4 C32 121.7(5) . . ?
C32 N4 H4 119.2 . . ?
C39 N5 H5 119.1 . . ?
C39 N5 C40 121.9(5) . . ?
C40 N5 H5 119.1 . . ?
C46 N6 H6 118.7 . . ?
C46 N6 C47 122.7(5) . . ?
C47 N6 H6 118.7 . . ?
C11 C1 H1A 114.2 . . ?
C11 C1 C12 60.1(4) . . ?
C11 C1 C13 121.7(5) . . ?
C12 C1 H1A 114.2 . . ?
C13 C1 H1A 114.2 . . ?
C13 C1 C12 121.9(6) . . ?
C44 C2 H2A 109.0 . . ?
C44 C2 C45 109.8(5) . . ?
C44 C2 C46 112.3(5) . . ?
C45 C2 H2A 109.0 . . ?
C46 C2 H2A 109.0 . . ?
C46 C2 C45 107.6(5) . . ?
C49 C3 H3A 114.4 . . ?
C49 C3 C50 60.2(4) . . ?
C49 C3 C51 122.0(5) . . ?
C50 C3 H3A 114.4 . . ?
C50 C3 C51 121.0(5) . . ?
C51 C3 H3A 114.4 . . ?
H4A C4 H4B 109.5 . . ?
H4A C4 H4C 109.5 . . ?
H4B C4 H4C 109.5 . . ?
C7 C4 H4A 109.5 . . ?
C7 C4 H4B 109.5 . . ?
C7 C4 H4C 109.5 . . ?
H5A C5 H5B 109.5 . . ?
H5A C5 H5C 109.5 . . ?
H5B C5 H5C 109.5 . . ?
C7 C5 H5A 109.5 . . ?
C7 C5 H5B 109.5 . . ?
C7 C5 H5C 109.5 . . ?
H6A C6 H6B 109.5 . . ?
H6A C6 H6C 109.5 . . ?
H6B C6 H6C 109.5 . . ?
C7 C6 H6A 109.5 . . ?
C7 C6 H6B 109.5 . . ?
C7 C6 H6C 109.5 . . ?
O2 C7 C4 110.0(5) . . ?
O2 C7 C5 110.8(5) . . ?
O2 C7 C6 102.1(5) . . ?
C4 C7 C5 113.2(5) . . ?
C4 C7 C6 110.0(5) . . ?
C5 C7 C6 110.2(6) . . ?
O1 C8 O2 125.6(6) . . ?
O1 C8 N1 124.2(6) . . ?
O2 C8 N1 110.1(5) . . ?
N1 C9 H9 108.7 . . ?
N1 C9 C10 109.7(5) . . ?
N1 C9 C11 108.4(5) . . ?
C10 C9 H9 108.7 . . ?
C11 C9 H9 108.7 . . ?
C11 C9 C10 112.5(5) . . ?
C9 C10 H10A 109.5 . . ?
C9 C10 H10B 109.5 . . ?
C9 C10 H10C 109.5 . . ?
H10A C10 H10B 109.5 . . ?
H10A C10 H10C 109.5 . . ?
H10B C10 H10C 109.5 . . ?
C1 C11 C9 119.8(5) . . ?
C1 C11 H11 114.3 . . ?
C1 C11 C12 60.4(4) . . ?
C9 C11 H11 114.3 . . ?
C12 C11 C9 123.1(6) . . ?
C12 C11 H11 114.3 . . ?
C1 C12 H12A 117.8 . . ?
C1 C12 H12B 117.8 . . ?
C11 C12 C1 59.4(4) . . ?
C11 C12 H12A 117.8 . . ?
C11 C12 H12B 117.8 . . ?
H12A C12 H12B 115.0 . . ?
C1 C13 H13 109.0 . . ?
C1 C13 C14 112.5(5) . . ?
C1 C13 C15 105.9(5) . . ?
C14 C13 H13 109.0 . . ?
C14 C13 C15 111.4(5) . . ?
C15 C13 H13 109.0 . . ?
C13 C14 H14A 109.5 . . ?
C13 C14 H14B 109.5 . . ?
C13 C14 H14C 109.5 . . ?
H14A C14 H14B 109.5 . . ?
H14A C14 H14C 109.5 . . ?
H14B C14 H14C 109.5 . . ?
O3 C15 N2 122.6(6) . . ?
O3 C15 C13 120.7(6) . . ?
N2 C15 C13 116.7(5) . . ?
N2 C16 H16 108.4 . . ?
N2 C16 C17 109.6(5) . . ?
N2 C16 C18 108.8(5) . . ?
C17 C16 H16 108.4 . . ?
C18 C16 H16 108.4 . . ?
C18 C16 C17 113.1(5) . . ?
C16 C17 H17A 109.5 . . ?
C16 C17 H17B 109.5 . . ?
C16 C17 H17C 109.5 . . ?
H17A C17 H17B 109.5 . . ?
H17A C17 H17C 109.5 . . ?
H17B C17 H17C 109.5 . . ?
C16 C18 H18 114.9 . . ?
C19 C18 C16 120.7(5) . . ?
C19 C18 H18 114.9 . . ?
C19 C18 C20 60.4(4) . . ?
C20 C18 C16 120.1(5) . . ?
C20 C18 H18 114.9 . . ?
C18 C19 H19A 117.8 . . ?
C18 C19 H19B 117.8 . . ?
C18 C19 C20 59.8(4) . . ?
H19A C19 H19B 114.9 . . ?
C20 C19 H19A 117.8 . . ?
C20 C19 H19B 117.8 . . ?
C18 C20 C19 59.8(4) . . ?
C18 C20 H20 115.0 . . ?
C18 C20 C21 120.7(5) . . ?
C19 C20 H20 115.0 . . ?
C19 C20 C21 120.2(5) . . ?
C21 C20 H20 115.0 . . ?
C20 C21 H21 108.5 . . ?
C20 C21 C22 112.0(5) . . ?
C22 C21 H21 108.5 . . ?
C23 C21 C20 109.5(5) . . ?
C23 C21 H21 108.5 . . ?
C23 C21 C22 109.6(5) . . ?
C21 C22 H22A 109.5 . . ?
C21 C22 H22B 109.5 . . ?
C21 C22 H22C 109.5 . . ?
H22A C22 H22B 109.5 . . ?
H22A C22 H22C 109.5 . . ?
H22B C22 H22C 109.5 . . ?
O4 C23 N3 122.5(6) . . ?
O4 C23 C21 121.3(5) . . ?
N3 C23 C21 116.2(5) . . ?
N3 C24 H24 108.2 . . ?
N3 C24 C25 110.7(5) . . ?
N3 C24 C26 110.2(5) . . ?
C25 C24 H24 108.2 . . ?
C26 C24 H24 108.2 . . ?
C26 C24 C25 111.3(5) . . ?
C24 C25 H25A 109.5 . . ?
C24 C25 H25B 109.5 . . ?
C24 C25 H25C 109.5 . . ?
H25A C25 H25B 109.5 . . ?
H25A C25 H25C 109.5 . . ?
H25B C25 H25C 109.5 . . ?
C24 C26 H26 115.1 . . ?
C27 C26 C24 119.8(5) . . ?
C27 C26 H26 115.1 . . ?
C28 C26 C24 120.8(5) . . ?
C28 C26 H26 115.1 . . ?
C28 C26 C27 59.9(4) . . ?
C26 C27 H27A 117.8 . . ?
C26 C27 H27B 117.8 . . ?
H27A C27 H27B 115.0 . . ?
C28 C27 C26 59.5(4) . . ?
C28 C27 H27A 117.8 . . ?
C28 C27 H27B 117.8 . . ?
C26 C28 C27 60.6(4) . . ?
C26 C28 H28 114.6 . . ?
C26 C28 C29 121.5(5) . . ?
C27 C28 H28 114.6 . . ?
C27 C28 C29 120.2(5) . . ?
C29 C28 H28 114.6 . . ?
C28 C29 H29 109.1 . . ?
C28 C29 C30 111.8(5) . . ?
C28 C29 C31 108.7(5) . . ?
C30 C29 H29 109.1 . . ?
C30 C29 C31 109.0(5) . . ?
C31 C29 H29 109.1 . . ?
C29 C30 H30A 109.5 . . ?
C29 C30 H30B 109.5 . . ?
C29 C30 H30C 109.5 . . ?
H30A C30 H30B 109.5 . . ?
H30A C30 H30C 109.5 . . ?
H30B C30 H30C 109.5 . . ?
O5 C31 N4 123.3(6) . . ?
O5 C31 C29 119.7(6) . . ?
N4 C31 C29 117.0(5) . . ?
N4 C32 H32 108.1 . . ?
N4 C32 C33 109.9(5) . . ?
N4 C32 C34 110.7(5) . . ?
C33 C32 H32 108.1 . . ?
C34 C32 H32 108.1 . . ?
C34 C32 C33 111.8(5) . . ?
C32 C33 H33A 109.5 . . ?
C32 C33 H33B 109.5 . . ?
C32 C33 H33C 109.5 . . ?
H33A C33 H33B 109.5 . . ?
H33A C33 H33C 109.5 . . ?
H33B C33 H33C 109.5 . . ?
C32 C34 H34 115.5 . . ?
C35 C34 C32 118.7(5) . . ?
C35 C34 H34 115.5 . . ?
C36 C34 C32 120.2(5) . . ?
C36 C34 H34 115.5 . . ?
C36 C34 C35 60.3(4) . . ?
C34 C35 H35A 117.8 . . ?
C34 C35 H35B 117.8 . . ?
C34 C35 C36 59.7(4) . . ?
H35A C35 H35B 114.9 . . ?
C36 C35 H35A 117.8 . . ?
C36 C35 H35B 117.8 . . ?
C34 C36 C35 60.0(4) . . ?
C34 C36 H36 115.5 . . ?
C34 C36 C37 120.3(5) . . ?
C35 C36 H36 115.5 . . ?
C37 C36 C35 118.8(5) . . ?
C37 C36 H36 115.5 . . ?
C36 C37 H37 109.0 . . ?
C36 C37 C38 111.5(5) . . ?
C36 C37 C39 109.6(5) . . ?
C38 C37 H37 109.0 . . ?
C39 C37 H37 109.0 . . ?
C39 C37 C38 108.8(5) . . ?
C37 C38 H38A 109.5 . . ?
C37 C38 H38B 109.5 . . ?
C37 C38 H38C 109.5 . . ?
H38A C38 H38B 109.5 . . ?
H38A C38 H38C 109.5 . . ?
H38B C38 H38C 109.5 . . ?
O6 C39 N5 122.6(6) . . ?
O6 C39 C37 121.2(5) . . ?
N5 C39 C37 116.2(5) . . ?
N5 C40 H40 107.7 . . ?
N5 C40 C41 110.2(5) . . ?
N5 C40 C42 110.6(5) . . ?
C41 C40 H40 107.7 . . ?
C42 C40 H40 107.7 . . ?
C42 C40 C41 112.7(5) . . ?
C40 C41 H41A 109.5 . . ?
C40 C41 H41B 109.5 . . ?
C40 C41 H41C 109.5 . . ?
H41A C41 H41B 109.5 . . ?
H41A C41 H41C 109.5 . . ?
H41B C41 H41C 109.5 . . ?
C40 C42 H42 115.9 . . ?
C43 C42 C40 117.5(5) . . ?
C43 C42 H42 115.9 . . ?
C44 C42 C40 119.9(5) . . ?
C44 C42 H42 115.9 . . ?
C44 C42 C43 60.0(4) . . ?
C42 C43 H43A 117.8 . . ?
C42 C43 H43B 117.8 . . ?
H43A C43 H43B 114.9 . . ?
C44 C43 C42 59.7(4) . . ?
C44 C43 H43A 117.8 . . ?
C44 C43 H43B 117.8 . . ?
C2 C44 H44 115.2 . . ?
C42 C44 C2 122.6(5) . . ?
C42 C44 C43 60.2(4) . . ?
C42 C44 H44 115.2 . . ?
C43 C44 C2 117.1(5) . . ?
C43 C44 H44 115.2 . . ?
C2 C45 H45A 109.5 . . ?
C2 C45 H45B 109.5 . . ?
C2 C45 H45C 109.5 . . ?
H45A C45 H45B 109.5 . . ?
H45A C45 H45C 109.5 . . ?
H45B C45 H45C 109.5 . . ?
O7 C46 N6 122.4(6) . . ?
O7 C46 C2 120.9(6) . . ?
N6 C46 C2 116.6(5) . . ?
N6 C47 H47 107.7 . . ?
N6 C47 C48 108.7(5) . . ?
N6 C47 C49 111.8(5) . . ?
C48 C47 H47 107.7 . . ?
C49 C47 H47 107.7 . . ?
C49 C47 C48 112.9(5) . . ?
C47 C48 H48A 109.5 . . ?
C47 C48 H48B 109.5 . . ?
C47 C48 H48C 109.5 . . ?
H48A C48 H48B 109.5 . . ?
H48A C48 H48C 109.5 . . ?
H48B C48 H48C 109.5 . . ?
C3 C49 C47 119.5(5) . . ?
C3 C49 H49 115.2 . . ?
C3 C49 C50 60.4(4) . . ?
C47 C49 H49 115.2 . . ?
C47 C49 C50 120.3(5) . . ?
C50 C49 H49 115.2 . . ?
C3 C50 H50A 117.8 . . ?
C3 C50 H50B 117.8 . . ?
C49 C50 C3 59.4(4) . . ?
C49 C50 H50A 117.8 . . ?
C49 C50 H50B 117.8 . . ?
H50A C50 H50B 115.0 . . ?
C3 C51 H51 108.2 . . ?
C52 C51 C3 112.8(5) . . ?
C52 C51 H51 108.2 . . ?
C53 C51 C3 106.7(5) . . ?
C53 C51 H51 108.2 . . ?
C53 C51 C52 112.5(5) . . ?
C51 C52 H52A 109.5 . . ?
C51 C52 H52B 109.5 . . ?
C51 C52 H52C 109.5 . . ?
H52A C52 H52B 109.5 . . ?
H52A C52 H52C 109.5 . . ?
H52B C52 H52C 109.5 . . ?
O8 C53 O9 122.9(6) . . ?
O8 C53 C51 125.1(6) . . ?
O9 C53 C51 111.9(5) . . ?
O9 C54 H54A 109.5 . . ?
O9 C54 H54B 109.5 . . ?
O9 C54 H54C 109.5 . . ?
H54A C54 H54B 109.5 . . ?
H54A C54 H54C 109.5 . . ?
H54B C54 H54C 109.5 . . ?
Cl1 C55 H55 107.9 . . ?
Cl2 C55 Cl1 111.1(4) . . ?
Cl2 C55 Cl3 111.1(4) . . ?
Cl2 C55 H55 107.9 . . ?
Cl3 C55 Cl1 110.7(4) . . ?
Cl3 C55 H55 107.9 . . ?

loop_
_geom_bond_atom_site_label_1
_geom_bond_atom_site_label_2
_geom_bond_distance
_geom_bond_site_symmetry_2
_geom_bond_publ_flag
Cl1 C55 1.758(7) . ?
Cl2 C55 1.731(7) . ?
Cl3 C55 1.757(7) . ?
O1 C8 1.232(6) . ?
O2 C7 1.464(7) . ?
O2 C8 1.344(7) . ?
O3 C15 1.223(7) . ?
O4 C23 1.236(6) . ?
O5 C31 1.223(7) . ?
O6 C39 1.231(6) . ?
O7 C46 1.247(7) . ?
O8 C53 1.197(7) . ?
O9 C53 1.343(7) . ?
O9 C54 1.446(7) . ?
N1 H1 0.8800 . ?
N1 C8 1.344(7) . ?
N1 C9 1.459(7) . ?
N2 H2 0.8800 . ?
N2 C15 1.326(7) . ?
N2 C16 1.468(8) . ?
N3 H3 0.8800 . ?
N3 C23 1.346(7) . ?
N3 C24 1.451(7) . ?
N4 H4 0.8800 . ?
N4 C31 1.330(7) . ?
N4 C32 1.454(7) . ?
N5 H5 0.8800 . ?
N5 C39 1.340(7) . ?
N5 C40 1.469(7) . ?
N6 H6 0.8800 . ?
N6 C46 1.331(7) . ?
N6 C47 1.468(7) . ?
C1 H1A 1.0000 . ?
C1 C11 1.485(8) . ?
C1 C12 1.500(9) . ?
C1 C13 1.492(8) . ?
C2 H2A 1.0000 . ?
C2 C44 1.511(8) . ?
C2 C45 1.534(9) . ?
C2 C46 1.524(8) . ?
C3 H3A 1.0000 . ?
C3 C49 1.488(8) . ?
C3 C50 1.504(9) . ?
C3 C51 1.517(8) . ?
C4 H4A 0.9800 . ?
C4 H4B 0.9800 . ?
C4 H4C 0.9800 . ?
C4 C7 1.512(8) . ?
C5 H5A 0.9800 . ?
C5 H5B 0.9800 . ?
C5 H5C 0.9800 . ?
C5 C7 1.512(9) . ?
C6 H6A 0.9800 . ?
C6 H6B 0.9800 . ?
C6 H6C 0.9800 . ?
C6 C7 1.519(8) . ?
C9 H9 1.0000 . ?
C9 C10 1.529(8) . ?
C9 C11 1.508(8) . ?
C10 H10A 0.9800 . ?
C10 H10B 0.9800 . ?
C10 H10C 0.9800 . ?
C11 H11 1.0000 . ?
C11 C12 1.496(9) . ?
C12 H12A 0.9900 . ?
C12 H12B 0.9900 . ?
C13 H13 1.0000 . ?
C13 C14 1.509(9) . ?
C13 C15 1.540(8) . ?
C14 H14A 0.9800 . ?
C14 H14B 0.9800 . ?
C14 H14C 0.9800 . ?
C16 H16 1.0000 . ?
C16 C17 1.532(8) . ?
C16 C18 1.508(8) . ?
C17 H17A 0.9800 . ?
C17 H17B 0.9800 . ?
C17 H17C 0.9800 . ?
C18 H18 1.0000 . ?
C18 C19 1.489(9) . ?
C18 C20 1.490(8) . ?
C19 H19A 0.9900 . ?
C19 H19B 0.9900 . ?
C19 C20 1.497(8) . ?
C20 H20 1.0000 . ?
C20 C21 1.520(8) . ?
C21 H21 1.0000 . ?
C21 C22 1.524(8) . ?
C21 C23 1.511(9) . ?
C22 H22A 0.9800 . ?
C22 H22B 0.9800 . ?
C22 H22C 0.9800 . ?
C24 H24 1.0000 . ?
C24 C25 1.524(8) . ?
C24 C26 1.509(8) . ?
C25 H25A 0.9800 . ?
C25 H25B 0.9800 . ?
C25 H25C 0.9800 . ?
C26 H26 1.0000 . ?
C26 C27 1.509(9) . ?
C26 C28 1.493(8) . ?
C27 H27A 0.9900 . ?
C27 H27B 0.9900 . ?
C27 C28 1.498(8) . ?
C28 H28 1.0000 . ?
C28 C29 1.523(8) . ?
C29 H29 1.0000 . ?
C29 C30 1.527(8) . ?
C29 C31 1.527(8) . ?
C30 H30A 0.9800 . ?
C30 H30B 0.9800 . ?
C30 H30C 0.9800 . ?
C32 H32 1.0000 . ?
C32 C33 1.520(8) . ?
C32 C34 1.512(8) . ?
C33 H33A 0.9800 . ?
C33 H33B 0.9800 . ?
C33 H33C 0.9800 . ?
C34 H34 1.0000 . ?
C34 C35 1.505(8) . ?
C34 C36 1.499(8) . ?
C35 H35A 0.9900 . ?
C35 H35B 0.9900 . ?
C35 C36 1.509(8) . ?
C36 H36 1.0000 . ?
C36 C37 1.509(8) . ?
C37 H37 1.0000 . ?
C37 C38 1.532(8) . ?
C37 C39 1.522(8) . ?
C38 H38A 0.9800 . ?
C38 H38B 0.9800 . ?
C38 H38C 0.9800 . ?
C40 H40 1.0000 . ?
C40 C41 1.523(9) . ?
C40 C42 1.504(8) . ?
C41 H41A 0.9800 . ?
C41 H41B 0.9800 . ?
C41 H41C 0.9800 . ?
C42 H42 1.0000 . ?
C42 C43 1.495(8) . ?
C42 C44 1.488(8) . ?
C43 H43A 0.9900 . ?
C43 H43B 0.9900 . ?
C43 C44 1.492(8) . ?
C44 H44 1.0000 . ?
C45 H45A 0.9800 . ?
C45 H45B 0.9800 . ?
C45 H45C 0.9800 . ?
C47 H47 1.0000 . ?
C47 C48 1.516(8) . ?
C47 C49 1.492(8) . ?
C48 H48A 0.9800 . ?
C48 H48B 0.9800 . ?
C48 H48C 0.9800 . ?
C49 H49 1.0000 . ?
C49 C50 1.501(8) . ?
C50 H50A 0.9900 . ?
C50 H50B 0.9900 . ?
C51 H51 1.0000 . ?
C51 C52 1.507(8) . ?
C51 C53 1.498(8) . ?
C52 H52A 0.9800 . ?
C52 H52B 0.9800 . ?
C52 H52C 0.9800 . ?
C54 H54A 0.9800 . ?
C54 H54B 0.9800 . ?
C54 H54C 0.9800 . ?
C55 H55 1.0000 . ?

loop_
_geom_torsion_atom_site_label_1
_geom_torsion_atom_site_label_2
_geom_torsion_atom_site_label_3
_geom_torsion_atom_site_label_4
_geom_torsion
_geom_torsion_site_symmetry_1
_geom_torsion_site_symmetry_2
_geom_torsion_site_symmetry_3
_geom_torsion_site_symmetry_4
_geom_torsion_publ_flag
N1 C9 C11 C1 -79.5(7) . . . . ?
N1 C9 C11 C12 -151.8(6) . . . . ?
N2 C16 C18 C19 -159.0(5) . . . . ?
N2 C16 C18 C20 -87.7(7) . . . . ?
N3 C24 C26 C27 -154.4(5) . . . . ?
N3 C24 C26 C28 -83.8(7) . . . . ?
N4 C32 C34 C35 -148.0(5) . . . . ?
N4 C32 C34 C36 -77.5(7) . . . . ?
N5 C40 C42 C43 -149.1(5) . . . . ?
N5 C40 C42 C44 -79.6(7) . . . . ?
N6 C47 C49 C3 -74.2(7) . . . . ?
N6 C47 C49 C50 -145.1(5) . . . . ?
C1 C13 C15 O3 -63.1(7) . . . . ?
C1 C13 C15 N2 113.9(6) . . . . ?
C3 C51 C53 O8 -86.4(7) . . . . ?
C3 C51 C53 O9 89.6(6) . . . . ?
C7 O2 C8 O1 5.9(8) . . . . ?
C7 O2 C8 N1 -172.4(4) . . . . ?
C8 O2 C7 C4 63.4(7) . . . . ?
C8 O2 C7 C5 -62.5(7) . . . . ?
C8 O2 C7 C6 -179.8(5) . . . . ?
C8 N1 C9 C10 -133.5(6) . . . . ?
C8 N1 C9 C11 103.4(6) . . . . ?
C9 N1 C8 O1 15.9(9) . . . . ?
C9 N1 C8 O2 -165.7(5) . . . . ?
C9 C11 C12 C1 108.2(7) . . . . ?
C10 C9 C11 C1 159.0(5) . . . . ?
C10 C9 C11 C12 86.8(8) . . . . ?
C11 C1 C13 C14 156.8(6) . . . . ?
C11 C1 C13 C15 -81.4(7) . . . . ?
C12 C1 C11 C9 -113.5(7) . . . . ?
C12 C1 C13 C14 84.6(7) . . . . ?
C12 C1 C13 C15 -153.6(6) . . . . ?
C13 C1 C11 C9 135.3(6) . . . . ?
C13 C1 C11 C12 -111.2(7) . . . . ?
C13 C1 C12 C11 110.9(6) . . . . ?
C14 C13 C15 O3 59.4(8) . . . . ?
C14 C13 C15 N2 -123.5(6) . . . . ?
C15 N2 C16 C17 -83.4(7) . . . . ?
C15 N2 C16 C18 152.4(5) . . . . ?
C16 N2 C15 O3 -1.0(9) . . . . ?
C16 N2 C15 C13 -178.0(5) . . . . ?
C16 C18 C19 C20 109.4(6) . . . . ?
C16 C18 C20 C19 -110.5(6) . . . . ?
C16 C18 C20 C21 140.2(6) . . . . ?
C17 C16 C18 C19 79.0(7) . . . . ?
C17 C16 C18 C20 150.3(6) . . . . ?
C18 C19 C20 C21 110.2(6) . . . . ?
C18 C20 C21 C22 155.8(6) . . . . ?
C18 C20 C21 C23 -82.3(7) . . . . ?
C19 C18 C20 C21 -109.3(6) . . . . ?
C19 C20 C21 C22 85.2(7) . . . . ?
C19 C20 C21 C23 -153.0(5) . . . . ?
C20 C21 C23 O4 -49.5(7) . . . . ?
C20 C21 C23 N3 130.4(5) . . . . ?
C22 C21 C23 O4 73.7(7) . . . . ?
C22 C21 C23 N3 -106.4(6) . . . . ?
C23 N3 C24 C25 -105.3(6) . . . . ?
C23 N3 C24 C26 131.1(6) . . . . ?
C24 N3 C23 O4 -3.0(9) . . . . ?
C24 N3 C23 C21 177.1(5) . . . . ?
C24 C26 C27 C28 110.4(6) . . . . ?
C24 C26 C28 C27 -108.9(6) . . . . ?
C24 C26 C28 C29 141.7(6) . . . . ?
C25 C24 C26 C27 82.3(7) . . . . ?
C25 C24 C26 C28 152.9(6) . . . . ?
C26 C27 C28 C29 111.5(6) . . . . ?
C26 C28 C29 C30 160.7(5) . . . . ?
C26 C28 C29 C31 -78.9(7) . . . . ?
C27 C26 C28 C29 -109.4(7) . . . . ?
C27 C28 C29 C30 88.7(7) . . . . ?
C27 C28 C29 C31 -150.8(6) . . . . ?
C28 C29 C31 O5 -55.5(7) . . . . ?
C28 C29 C31 N4 127.3(6) . . . . ?
C30 C29 C31 O5 66.6(7) . . . . ?
C30 C29 C31 N4 -110.5(6) . . . . ?
C31 N4 C32 C33 -108.4(6) . . . . ?
C31 N4 C32 C34 127.7(6) . . . . ?
C32 N4 C31 O5 -1.7(9) . . . . ?
C32 N4 C31 C29 175.3(5) . . . . ?
C32 C34 C35 C36 110.3(6) . . . . ?
C32 C34 C36 C35 -108.0(6) . . . . ?
C32 C34 C36 C37 144.1(6) . . . . ?
C33 C32 C34 C35 89.2(7) . . . . ?
C33 C32 C34 C36 159.6(6) . . . . ?
C34 C35 C36 C37 110.4(6) . . . . ?
C34 C36 C37 C38 150.2(5) . . . . ?
C34 C36 C37 C39 -89.3(6) . . . . ?
C35 C34 C36 C37 -107.9(6) . . . . ?
C35 C36 C37 C38 80.0(7) . . . . ?
C35 C36 C37 C39 -159.5(5) . . . . ?
C36 C37 C39 O6 -66.7(7) . . . . ?
C36 C37 C39 N5 113.6(6) . . . . ?
C38 C37 C39 O6 55.4(7) . . . . ?
C38 C37 C39 N5 -124.3(6) . . . . ?
C39 N5 C40 C41 -89.2(7) . . . . ?
C39 N5 C40 C42 145.6(6) . . . . ?
C40 N5 C39 O6 -2.2(9) . . . . ?
C40 N5 C39 C37 177.5(5) . . . . ?
C40 C42 C43 C44 110.4(6) . . . . ?
C40 C42 C44 C2 148.6(6) . . . . ?
C40 C42 C44 C43 -106.5(6) . . . . ?
C41 C40 C42 C43 87.1(7) . . . . ?
C41 C40 C42 C44 156.6(6) . . . . ?
C42 C43 C44 C2 113.8(6) . . . . ?
C43 C42 C44 C2 -104.9(6) . . . . ?
C44 C2 C46 O7 -39.7(8) . . . . ?
C44 C2 C46 N6 144.7(5) . . . . ?
C45 C2 C44 C42 146.0(6) . . . . ?
C45 C2 C44 C43 75.6(7) . . . . ?
C45 C2 C46 O7 81.3(7) . . . . ?
C45 C2 C46 N6 -94.2(6) . . . . ?
C46 N6 C47 C48 -128.3(6) . . . . ?
C46 N6 C47 C49 106.3(6) . . . . ?
C46 C2 C44 C42 -94.3(7) . . . . ?
C46 C2 C44 C43 -164.7(5) . . . . ?
C47 N6 C46 O7 -5.1(9) . . . . ?
C47 N6 C46 C2 170.3(5) . . . . ?
C47 C49 C50 C3 108.8(6) . . . . ?
C48 C47 C49 C3 162.8(5) . . . . ?
C48 C47 C49 C50 91.9(7) . . . . ?
C49 C3 C51 C52 162.5(5) . . . . ?
C49 C3 C51 C53 -73.4(7) . . . . ?
C50 C3 C49 C47 -110.2(6) . . . . ?
C50 C3 C51 C52 90.4(7) . . . . ?
C50 C3 C51 C53 -145.5(6) . . . . ?
C51 C3 C49 C47 139.7(6) . . . . ?
C51 C3 C49 C50 -110.0(6) . . . . ?
C51 C3 C50 C49 111.6(6) . . . . ?
C52 C51 C53 O8 37.9(9) . . . . ?
C52 C51 C53 O9 -146.1(5) . . . . ?
C54 O9 C53 O8 5.2(9) . . . . ?
C54 O9 C53 C51 -170.9(5) . . . . ?
